data_1505505
loop_
_publ_author_name
'Bostai, Beatrix'
'Nov\'ak, Zolt\'an'
'B\'enyei, Attila C'
'Kotschy, Andr\'as'

_publ_section_title
;
 Quinoidal tetrazines: formation of a fascinating compound class.
;
_journal_issue 17
_journal_name_full 'Organic letters'
_journal_page_first 3437
_journal_page_last 3439
_journal_paper_doi 10.1021/ol701442h
_journal_volume 9
_journal_year 2007
_chemical_formula_moiety 'C23 H24 N6 O1'
_chemical_formula_sum 'C23 H24 N6 O'
_chemical_formula_weight 400.48
_space_group_crystal_system monoclinic
_space_group_IT_number 14
_space_group_name_Hall '-P 2yn'
_space_group_name_H-M_alt 'P 1 21/n 1'
_symmetry_space_group_name_Hall '-P 2yn'
_symmetry_space_group_name_H-M 'P 1 21/n 1'
_audit_creation_date 2007-05-01T14:54:48-00:00
_audit_creation_method 'WinGX routine CIF_UPDATE'
_cell_angle_alpha 90
_cell_angle_beta 90.763(10)
_cell_angle_gamma 90
_cell_formula_units_Z 4
_cell_length_a 11.7079(10)
_cell_length_b 15.3735(10)
_cell_length_c 11.8425(10)
_cell_measurement_reflns_used 25
_cell_measurement_temperature 293(2)
_cell_measurement_theta_max 18.5
_cell_measurement_theta_min 11.7
_cell_volume 2131.4(3)
_computing_cell_refinement 'MACH3/PC (Enraf Nonius, 1996)'
_computing_data_collection 'MACH3/PC (Enraf Nonius, 1996)'
_computing_data_reduction 'PROFIT (Streltsov & Zavodnik, 1989)'
_computing_molecular_graphics 'Ortep-3 for Windows (Farrugia, 1997)'
_computing_publication_material 'WinGX publication routines (Farrugia, 1999)'
_computing_structure_refinement 'SHELXL-97 (Sheldrick, 1997)'
_computing_structure_solution 'SIR92 (Giacovazzo et al, 1993)'
_diffrn_measured_fraction_theta_full 0.95
_diffrn_measured_fraction_theta_max 0.95
_diffrn_measurement_device_type 'Enraf Nonius MACH3'
_diffrn_measurement_method 'non-profiled omega/2theta scans'
_diffrn_radiation_probe x-ray
_diffrn_radiation_type MoK\a
_diffrn_radiation_wavelength 0.71073
_diffrn_reflns_av_R_equivalents 0.0342
_diffrn_reflns_limit_h_max 14
_diffrn_reflns_limit_h_min -10
_diffrn_reflns_limit_k_max 15
_diffrn_reflns_limit_k_min -10
_diffrn_reflns_limit_l_max 14
_diffrn_reflns_limit_l_min -14
_diffrn_reflns_number 4730
_diffrn_reflns_theta_full 25.97
_diffrn_reflns_theta_max 25.97
_diffrn_reflns_theta_min 2.19
_diffrn_standards_decay_% 1
_diffrn_standards_interval_count 88
_diffrn_standards_interval_time 1
_diffrn_standards_number 3
_exptl_absorpt_coefficient_mu 0.081
_exptl_absorpt_correction_T_max 0.9645
_exptl_absorpt_correction_T_min 0.9346
_exptl_absorpt_correction_type psi-scan
_exptl_absorpt_process_details
;
North A.C.T., Phillips D.C. & Mathews F.S. (1968) Acta. Cryst. A24, 351
Number of psi-scan sets used was   4
Theta correction was applied.
Averaged transmission function was used.
Fourier smoothing - Window value   5
;
_exptl_crystal_colour purple
_exptl_crystal_density_diffrn 1.248
_exptl_crystal_density_method 'not measured'
_exptl_crystal_description block
_exptl_crystal_F_000 848
_exptl_crystal_size_max 0.45
_exptl_crystal_size_mid 0.35
_exptl_crystal_size_min 0.3
_refine_diff_density_max 0.217
_refine_diff_density_min -0.275
_refine_ls_extinction_method none
_refine_ls_goodness_of_fit_ref 1.18
_refine_ls_hydrogen_treatment constr
_refine_ls_matrix_type full
_refine_ls_number_parameters 277
_refine_ls_number_reflns 3971
_refine_ls_number_restraints 0
_refine_ls_restrained_S_all 1.18
_refine_ls_R_factor_gt 0.0629
_refine_ls_shift/su_max 0
_refine_ls_structure_factor_coef Fsqd
_refine_ls_weighting_details 'calc w=1/[\s^2^(Fo^2^)+(0.1313P)^2^+0.0000P] where P=(Fo^2^+2Fc^2^)/3'
_refine_ls_weighting_scheme calc
_refine_ls_wR_factor_ref 0.2407
_reflns_number_gt 2258
_reflns_number_total 3971
_reflns_threshold_expression >2sigma(I)
_cod_data_source_file ol701442h-file003.cif
_cod_data_source_block 3a
_cod_depositor_comments
;
The following automatic conversions were performed:

'_refine_ls_hydrogen_treatment' value 'constrained' was replaced with
the value 'constr' as specified in the replacement file
'src/cod-tools/trunk/data/replacement-values/replacement_values.lst'.

Automatic conversion script
Id: cif_fix_values 5376 2017-05-30 11:51:03Z andrius 
;
_cod_database_code 1505505

loop_
_symmetry_equiv_pos_as_xyz
'x, y, z'
'-x+1/2, y+1/2, -z+1/2'
'-x, -y, -z'
'x-1/2, -y-1/2, z-1/2'

loop_
_atom_site_label
_atom_site_type_symbol
_atom_site_fract_x
_atom_site_fract_y
_atom_site_fract_z
_atom_site_U_iso_or_equiv
_atom_site_adp_type
_atom_site_occupancy
_atom_site_calc_flag
_atom_site_refinement_flags
C1 C 0.9135(3) 0.1665(2) 0.2798(3) 0.0402(7) Uani 1 d .
C3 C 0.9257(3) 0.0374(2) 0.3622(3) 0.0523(9) Uani 1 d .
H3 H 0.9055 -0.0169 0.3904 0.063 Uiso 1 calc .
C4 C 1.0294(3) 0.0737(2) 0.3679(3) 0.0526(9) Uani 1 d .
H4 H 1.0947 0.0493 0.4002 0.063 Uiso 1 calc .
C11 C 0.8708(3) 0.2415(2) 0.2157(3) 0.0409(8) Uani 1 d .
C14 C 0.7921(3) 0.3637(2) 0.0871(3) 0.0488(9) Uani 1 d .
C21 C 1.1173(3) 0.2135(2) 0.3178(3) 0.0407(8) Uani 1 d .
C22 C 1.1317(3) 0.2676(2) 0.4110(3) 0.0455(8) Uani 1 d .
C23 C 1.2330(3) 0.3130(2) 0.4202(3) 0.0549(9) Uani 1 d .
H23 H 1.2447 0.3495 0.4819 0.066 Uiso 1 calc .
C24 C 1.3177(3) 0.3057(3) 0.3402(4) 0.0609(10) Uani 1 d .
C25 C 1.2974(3) 0.2534(3) 0.2478(3) 0.0576(10) Uani 1 d .
H25 H 1.3525 0.2503 0.1922 0.069 Uiso 1 calc .
C26 C 1.1987(3) 0.2055(2) 0.2342(3) 0.0459(8) Uani 1 d .
C27 C 1.0419(3) 0.2743(3) 0.5002(3) 0.0663(11) Uani 1 d .
H27A H 0.9699 0.2889 0.4655 0.099 Uiso 1 calc R
H27B H 1.0631 0.3186 0.5535 0.099 Uiso 1 calc R
H27C H 1.0354 0.2195 0.5386 0.099 Uiso 1 calc R
C28 C 1.4306(4) 0.3535(4) 0.3540(5) 0.0950(16) Uani 1 d .
H28A H 1.4515 0.356 0.4326 0.142 Uiso 1 calc R
H28B H 1.423 0.4115 0.3247 0.142 Uiso 1 calc R
H28C H 1.4888 0.3231 0.3133 0.142 Uiso 1 calc R
C29 C 1.1792(3) 0.1469(3) 0.1340(3) 0.0615(10) Uani 1 d .
H29A H 1.1659 0.0886 0.1596 0.092 Uiso 1 calc R
H29B H 1.2454 0.1479 0.087 0.092 Uiso 1 calc R
H29C H 1.1139 0.1669 0.0915 0.092 Uiso 1 calc R
C31 C 0.7352(3) 0.0752(2) 0.2840(3) 0.0423(8) Uani 1 d .
C32 C 0.6550(3) 0.0993(2) 0.3632(3) 0.0524(9) Uani 1 d .
C33 C 0.5440(3) 0.0723(3) 0.3440(4) 0.0615(10) Uani 1 d .
H33 H 0.488 0.0887 0.3947 0.074 Uiso 1 calc .
C34 C 0.5131(3) 0.0218(2) 0.2519(4) 0.0605(10) Uani 1 d .
C35 C 0.5976(3) -0.0001(2) 0.1754(3) 0.0562(10) Uani 1 d .
H35 H 0.5773 -0.0326 0.112 0.067 Uiso 1 calc .
C36 C 0.7098(3) 0.0245(2) 0.1896(3) 0.0448(8) Uani 1 d .
C37 C 0.6878(4) 0.1487(3) 0.4674(3) 0.0789(13) Uani 1 d .
H37A H 0.6207 0.1605 0.5107 0.118 Uiso 1 calc R
H37B H 0.7231 0.2026 0.4465 0.118 Uiso 1 calc R
H37C H 0.7405 0.1149 0.5119 0.118 Uiso 1 calc R
C38 C 0.3929(3) -0.0115(3) 0.2391(5) 0.0984(17) Uani 1 d .
H38A H 0.3419 0.0262 0.2788 0.148 Uiso 1 calc R
H38B H 0.3883 -0.0692 0.2698 0.148 Uiso 1 calc R
H38C H 0.3718 -0.0127 0.1605 0.148 Uiso 1 calc R
C39 C 0.8002(3) -0.0070(3) 0.1113(3) 0.0669(11) Uani 1 d .
H39A H 0.7684 -0.013 0.0366 0.1 Uiso 1 calc R
H39B H 0.8284 -0.0623 0.1369 0.1 Uiso 1 calc R
H39C H 0.8618 0.0342 0.1102 0.1 Uiso 1 calc R
N2 N 0.8543(2) 0.09502(17) 0.3070(2) 0.0432(7) Uani 1 d .
N5 N 1.0212(2) 0.15405(17) 0.3170(2) 0.0437(7) Uani 1 d .
N12 N 0.7677(2) 0.27218(19) 0.2400(3) 0.0545(8) Uani 1 d .
N13 N 0.7276(2) 0.3360(2) 0.1773(3) 0.0582(8) Uani 1 d .
N15 N 0.9055(2) 0.3392(2) 0.0777(3) 0.0608(9) Uani 1 d .
N16 N 0.9424(2) 0.27585(19) 0.1413(2) 0.0534(8) Uani 1 d .
O11 O 0.7497(2) 0.41388(16) 0.0167(2) 0.0674(8) Uani 1 d .

loop_
_atom_site_aniso_label
_atom_site_aniso_U_11
_atom_site_aniso_U_22
_atom_site_aniso_U_33
_atom_site_aniso_U_23
_atom_site_aniso_U_13
_atom_site_aniso_U_12
C1 0.0382(17) 0.0403(18) 0.0420(17) -0.0017(14) 0.0017(14) -0.0047(14)
C3 0.049(2) 0.050(2) 0.058(2) 0.0154(16) -0.0078(16) -0.0087(17)
C4 0.045(2) 0.051(2) 0.062(2) 0.0125(17) -0.0093(16) -0.0037(16)
C11 0.0378(17) 0.0373(18) 0.0477(18) -0.0029(14) 0.0012(14) -0.0019(14)
C14 0.046(2) 0.0389(19) 0.061(2) -0.0088(17) -0.0121(17) 0.0064(16)
C21 0.0345(16) 0.0414(18) 0.0462(17) 0.0045(14) -0.0050(14) -0.0015(14)
C22 0.0452(19) 0.0441(19) 0.0472(18) 0.0032(15) -0.0018(14) -0.0021(15)
C23 0.056(2) 0.047(2) 0.061(2) -0.0024(17) -0.0054(18) -0.0093(17)
C24 0.050(2) 0.055(2) 0.077(3) 0.008(2) -0.007(2) -0.0131(18)
C25 0.044(2) 0.064(2) 0.065(2) 0.012(2) 0.0072(17) -0.0023(18)
C26 0.0447(19) 0.0444(19) 0.0486(19) 0.0036(15) 0.0038(15) 0.0025(15)
C27 0.068(3) 0.073(3) 0.058(2) -0.009(2) 0.0100(19) 0.004(2)
C28 0.070(3) 0.101(4) 0.114(4) 0.003(3) -0.003(3) -0.038(3)
C29 0.060(2) 0.069(3) 0.055(2) -0.0052(19) 0.0050(18) 0.005(2)
C31 0.0359(17) 0.0401(19) 0.0506(19) 0.0020(14) -0.0042(15) -0.0039(14)
C32 0.046(2) 0.056(2) 0.055(2) -0.0073(18) 0.0056(16) -0.0101(17)
C33 0.047(2) 0.059(2) 0.078(3) -0.007(2) 0.0099(19) -0.0037(18)
C34 0.046(2) 0.052(2) 0.084(3) 0.000(2) -0.0156(19) -0.0037(17)
C35 0.062(2) 0.046(2) 0.060(2) -0.0104(17) -0.0221(18) 0.0011(18)
C36 0.0482(19) 0.0414(19) 0.0447(18) 0.0003(15) -0.0048(15) 0.0053(15)
C37 0.071(3) 0.101(3) 0.065(2) -0.035(2) 0.016(2) -0.023(3)
C38 0.055(3) 0.086(3) 0.154(5) -0.012(3) -0.025(3) -0.010(2)
C39 0.075(3) 0.070(3) 0.056(2) -0.009(2) 0.005(2) 0.017(2)
N2 0.0392(15) 0.0472(16) 0.0433(15) 0.0033(12) -0.0001(12) -0.0037(12)
N5 0.0403(15) 0.0419(16) 0.0489(15) 0.0056(12) -0.0017(12) -0.0041(12)
N12 0.0433(17) 0.0515(19) 0.069(2) -0.0004(15) 0.0111(14) 0.0034(14)
N13 0.0395(16) 0.0487(19) 0.086(2) -0.0004(17) 0.0070(16) 0.0079(14)
N15 0.0484(18) 0.066(2) 0.068(2) 0.0221(16) 0.0033(15) 0.0126(15)
N16 0.0435(16) 0.0580(19) 0.0588(18) 0.0173(15) 0.0064(14) 0.0103(14)
O11 0.0667(18) 0.0551(16) 0.0799(18) -0.0021(14) -0.0195(14) 0.0199(13)

loop_
_atom_type_symbol
_atom_type_description
_atom_type_scat_dispersion_real
_atom_type_scat_dispersion_imag
_atom_type_scat_source
C C 0.0033 0.0016 'International Tables Vol C Tables 4.2.6.8 and 6.1.1.4'
H H 0 0 'International Tables Vol C Tables 4.2.6.8 and 6.1.1.4'
N N 0.0061 0.0033 'International Tables Vol C Tables 4.2.6.8 and 6.1.1.4'
O O 0.0106 0.006 'International Tables Vol C Tables 4.2.6.8 and 6.1.1.4'

loop_
_geom_angle_atom_site_label_1
_geom_angle_atom_site_label_2
_geom_angle_atom_site_label_3
_geom_angle
N2 C1 N5 106.8(3)
N2 C1 C11 126.6(3)
N5 C1 C11 126.5(3)
C4 C3 N2 107.5(3)
C4 C3 H3 126.3
N2 C3 H3 126.3
C3 C4 N5 107.2(3)
C3 C4 H4 126.4
N5 C4 H4 126.4
N12 C11 N16 125.6(3)
N12 C11 C1 118.1(3)
N16 C11 C1 116.2(3)
O11 C14 N13 119.6(3)
O11 C14 N15 119.6(3)
N13 C14 N15 120.7(3)
C26 C21 C22 122.7(3)
C26 C21 N5 118.7(3)
C22 C21 N5 118.0(3)
C23 C22 C21 117.5(3)
C23 C22 C27 121.2(3)
C21 C22 C27 121.3(3)
C22 C23 C24 121.9(3)
C22 C23 H23 119.1
C24 C23 H23 119.1
C25 C24 C23 118.2(3)
C25 C24 C28 120.6(4)
C23 C24 C28 121.2(4)
C24 C25 C26 122.8(3)
C24 C25 H25 118.6
C26 C25 H25 118.6
C25 C26 C21 116.9(3)
C25 C26 C29 122.0(3)
C21 C26 C29 121.1(3)
C22 C27 H27A 109.5
C22 C27 H27B 109.5
H27A C27 H27B 109.5
C22 C27 H27C 109.5
H27A C27 H27C 109.5
H27B C27 H27C 109.5
C24 C28 H28A 109.5
C24 C28 H28B 109.5
H28A C28 H28B 109.5
C24 C28 H28C 109.5
H28A C28 H28C 109.5
H28B C28 H28C 109.5
C26 C29 H29A 109.5
C26 C29 H29B 109.5
H29A C29 H29B 109.5
C26 C29 H29C 109.5
H29A C29 H29C 109.5
H29B C29 H29C 109.5
C32 C31 C36 123.6(3)
C32 C31 N2 118.4(3)
C36 C31 N2 117.6(3)
C33 C32 C31 116.9(3)
C33 C32 C37 121.3(3)
C31 C32 C37 121.7(3)
C32 C33 C34 122.3(4)
C32 C33 H33 118.8
C34 C33 H33 118.8
C33 C34 C35 117.9(3)
C33 C34 C38 120.4(4)
C35 C34 C38 121.7(4)
C36 C35 C34 122.7(3)
C36 C35 H35 118.6
C34 C35 H35 118.6
C35 C36 C31 116.4(3)
C35 C36 C39 121.2(3)
C31 C36 C39 122.2(3)
C32 C37 H37A 109.5
C32 C37 H37B 109.5
H37A C37 H37B 109.5
C32 C37 H37C 109.5
H37A C37 H37C 109.5
H37B C37 H37C 109.5
C34 C38 H38A 109.5
C34 C38 H38B 109.5
H38A C38 H38B 109.5
C34 C38 H38C 109.5
H38A C38 H38C 109.5
H38B C38 H38C 109.5
C36 C39 H39A 109.5
C36 C39 H39B 109.5
H39A C39 H39B 109.5
C36 C39 H39C 109.5
H39A C39 H39C 109.5
H39B C39 H39C 109.5
C1 N2 C3 109.2(3)
C1 N2 C31 128.8(3)
C3 N2 C31 122.0(3)
C1 N5 C4 109.3(3)
C1 N5 C21 129.6(3)
C4 N5 C21 120.9(3)
N13 N12 C11 117.4(3)
N12 N13 C14 118.2(3)
N16 N15 C14 118.0(3)
N15 N16 C11 118.2(3)

loop_
_geom_bond_atom_site_label_1
_geom_bond_atom_site_label_2
_geom_bond_distance
C1 N2 1.341(4)
C1 N5 1.344(4)
C1 C11 1.464(4)
C3 C4 1.337(4)
C3 N2 1.377(4)
C3 H3 0.93
C4 N5 1.377(4)
C4 H4 0.93
C11 N12 1.332(4)
C11 N16 1.333(4)
C14 O11 1.235(4)
C14 N13 1.384(5)
C14 N15 1.386(4)
C21 C26 1.389(4)
C21 C22 1.391(4)
C21 N5 1.449(4)
C22 C23 1.379(5)
C22 C27 1.504(5)
C23 C24 1.386(5)
C23 H23 0.93
C24 C25 1.376(5)
C24 C28 1.519(5)
C25 C26 1.377(5)
C25 H25 0.93
C26 C29 1.505(5)
C27 H27A 0.96
C27 H27B 0.96
C27 H27C 0.96
C28 H28A 0.96
C28 H28B 0.96
C28 H28C 0.96
C29 H29A 0.96
C29 H29B 0.96
C29 H29C 0.96
C31 C32 1.387(5)
C31 C36 1.392(4)
C31 N2 1.450(4)
C32 C33 1.380(5)
C32 C37 1.495(5)
C33 C34 1.384(5)
C33 H33 0.93
C34 C35 1.391(5)
C34 C38 1.503(5)
C35 C36 1.375(5)
C35 H35 0.93
C36 C39 1.496(5)
C37 H37A 0.96
C37 H37B 0.96
C37 H37C 0.96
C38 H38A 0.96
C38 H38B 0.96
C38 H38C 0.96
C39 H39A 0.96
C39 H39B 0.96
C39 H39C 0.96
N12 N13 1.314(4)
N15 N16 1.301(4)

loop_
_cod_related_entry_id
_cod_related_entry_database
_cod_related_entry_code
1 ChemSpider 30651620
